data_7012452
loop_
_publ_author_name
'Moser, Daniel F.'
'Grocholl, Luke'
'Stahl, Lothar'
'Staples, Richard J.'

_publ_section_title
;
 Bis(tert-butylamido)- and bis(arylamido)cyclodiphosph(iii)azane
 complexes of Ti, V, Zr and Hf: ligand substituent effects and
 coordination number
;
_journal_issue 7
_journal_name_full 'Dalton Transactions'
_journal_page_first 1402
_journal_paper_doi 10.1039/b211009a
_journal_year 2003
_chemical_formula_sum 'C20 H30 N4 P2'
_chemical_formula_weight 388.42
_chemical_name_systematic
; 
? 
;
_space_group_IT_number 15
_symmetry_cell_setting monoclinic
_symmetry_space_group_name_Hall '-C 2yc'
_symmetry_space_group_name_H-M 'C 1 2/c 1'
_atom_sites_solution_hydrogens geom
_atom_sites_solution_primary direct
_atom_sites_solution_secondary difmap
_audit_creation_method SHELXL-97
_cell_angle_alpha 90.00
_cell_angle_beta 102.090(1)
_cell_angle_gamma 90.00
_cell_formula_units_Z 4
_cell_length_a 16.7769(5)
_cell_length_b 5.8729(2)
_cell_length_c 22.4726(6)
_cell_measurement_reflns_used 155
_cell_measurement_temperature 213(2)
_cell_measurement_theta_max 20.09
_cell_measurement_theta_min 3.69
_cell_volume 2165.09(11)
_computing_cell_refinement 'SMART (SIEMENS, V4.033, 1994)'
_computing_data_collection 'ASTRO (SIEMENS, V4.033, 1994)'
_computing_data_reduction 'SAINT (SIEMENS, V4.035, 1994)'
_computing_molecular_graphics 'SHELXTL (SIEMENS, 1994, ver 5.04)'
_computing_publication_material 'CIFTAB (Sheldrick, 1993)'
_computing_structure_refinement 'SHELXL-97 (Sheldrick, 1997)'
_computing_structure_solution 'SHELXS-97 (Sheldrick, 1990)'
_diffrn_ambient_temperature 213(2)
_diffrn_measured_fraction_theta_full 0.451
_diffrn_measured_fraction_theta_max 0.451
_diffrn_measurement_device_type CCD
_diffrn_measurement_method '\w, 0.3 deg'
_diffrn_radiation_monochromator graphite
_diffrn_radiation_source 'normal-focus sealed tube'
_diffrn_radiation_type MoK\a
_diffrn_radiation_wavelength 0.71073
_diffrn_reflns_av_R_equivalents 0.0415
_diffrn_reflns_av_sigmaI/netI 0.0406
_diffrn_reflns_limit_h_max 19
_diffrn_reflns_limit_h_min -19
_diffrn_reflns_limit_k_max 6
_diffrn_reflns_limit_k_min -5
_diffrn_reflns_limit_l_max 26
_diffrn_reflns_limit_l_min -26
_diffrn_reflns_number 5239
_diffrn_reflns_theta_full 24.74
_diffrn_reflns_theta_max 24.74
_diffrn_reflns_theta_min 1.85
_diffrn_standards_decay_% <1
_diffrn_standards_interval_count 0
_diffrn_standards_number 0
_exptl_absorpt_coefficient_mu 0.212
_exptl_absorpt_correction_T_max 0.9100
_exptl_absorpt_correction_T_min 0.8246
_exptl_absorpt_correction_type empirical
_exptl_crystal_colour colorless
_exptl_crystal_density_diffrn 1.192
_exptl_crystal_density_method 'not measured'
_exptl_crystal_description block
_exptl_crystal_F_000 832
_exptl_crystal_size_max 0.2
_exptl_crystal_size_mid 0.15
_exptl_crystal_size_min 0.1
_refine_diff_density_max 0.213
_refine_diff_density_min -0.252
_refine_diff_density_rms 0.047
_refine_ls_extinction_method none
_refine_ls_goodness_of_fit_ref 1.137
_refine_ls_hydrogen_treatment constr
_refine_ls_matrix_type full
_refine_ls_number_parameters 118
_refine_ls_number_reflns 1848
_refine_ls_number_restraints 0
_refine_ls_restrained_S_all 1.137
_refine_ls_R_factor_all 0.0664
_refine_ls_R_factor_gt 0.0449
_refine_ls_shift/su_max 0.008
_refine_ls_shift/su_mean 0.001
_refine_ls_structure_factor_coef Fsqd
_refine_ls_weighting_details 'w=1/[\s^2^(Fo^2^)+(0.1000P)^2^+0.0000P] where P=(Fo^2^+2Fc^2^)/3'
_refine_ls_weighting_scheme calc
_refine_ls_wR_factor_gt 0.1357
_refine_ls_wR_factor_ref 0.1607
_reflns_number_gt 1441
_reflns_number_total 1848
_reflns_threshold_expression >2sigma(I)
_cod_data_source_file b211009a.txt
_cod_data_source_block 4a
_cod_depositor_comments
;
The following automatic conversions were performed:
'_symmetry_cell_setting' value 'Monoclinic' changed to 'monoclinic'
according to '/home/saulius/struct/CIF-dictionaries/cif_core.dic'
dictionary named 'cif_core.dic' version 2.4.1 from 2010-06-29.

Automatic conversion script
Id: cif_fix_enum 1527 2010-12-29 10:47:43Z saulius 

The following automatic conversions were performed:

'_refine_ls_weighting_scheme' value 'calc
w=1/[\s^2^(Fo^2^)+(0.1000P)^2^+0.0000P] where P=(Fo^2^+2Fc^2^)/3' was
changed to 'calc'. New tag '_refine_ls_weighting_details' was
created. The value of the new tag was set to
'w=1/[\s^2^(Fo^2^)+(0.1000P)^2^+0.0000P] where P=(Fo^2^+2Fc^2^)/3'.

Automatic conversion script
Id: cif_fix_values 3143 2015-03-26 13:38:13Z robertas 
;
_cod_original_cell_volume 2165.1(1)
_cod_original_sg_symbol_H-M C2/c
_cod_database_code 7012452

loop_
_symmetry_equiv_pos_as_xyz
'x, y, z'
'-x, y, -z+1/2'
'x+1/2, y+1/2, z'
'-x+1/2, y+1/2, -z+1/2'
'-x, -y, -z'
'x, -y, z-1/2'
'-x+1/2, -y+1/2, -z'
'x+1/2, -y+1/2, z-1/2'

loop_
_atom_site_label
_atom_site_type_symbol
_atom_site_fract_x
_atom_site_fract_y
_atom_site_fract_z
_atom_site_U_iso_or_equiv
_atom_site_adp_type
_atom_site_occupancy
_atom_site_calc_flag
_atom_site_refinement_flags
_atom_site_disorder_assembly
_atom_site_disorder_group
P1 P 0.96477(4) 0.07172(12) 0.29588(3) 0.0334(3) Uani 1 d . . .
N2 N 1.06122(13) 0.1120(4) 0.28170(9) 0.0326(6) Uani 1 d . . .
C7 C 1.13766(16) 0.0294(5) 0.32174(13) 0.0375(7) Uani 1 d . . .
N1 N 0.94155(14) 0.3212(4) 0.32557(10) 0.0397(6) Uani 1 d . . .
H1A H 0.9473 0.4449 0.3056 0.048 Uiso 1 calc R . .
C10 C 1.1398(2) 0.1181(6) 0.38581(14) 0.0572(9) Uani 1 d . . .
H10A H 1.1371 0.2831 0.3851 0.086 Uiso 1 calc R . .
H10B H 1.1900 0.0699 0.4127 0.086 Uiso 1 calc R . .
H10C H 1.0936 0.0577 0.4004 0.086 Uiso 1 calc R . .
C4 C 0.8602(2) 0.3980(6) 0.48863(14) 0.0578(10) Uani 1 d . . .
H4A H 0.8428 0.4158 0.5255 0.069 Uiso 1 calc R . .
C1 C 0.91347(15) 0.3444(5) 0.38023(11) 0.0351(7) Uani 1 d . . .
C9 C 1.20925(18) 0.1260(6) 0.29749(16) 0.0531(9) Uani 1 d . . .
H9A H 1.2063 0.2910 0.2970 0.080 Uiso 1 calc R . .
H9B H 1.2068 0.0704 0.2565 0.080 Uiso 1 calc R . .
H9C H 1.2601 0.0779 0.3236 0.080 Uiso 1 calc R . .
C6 C 0.92740(19) 0.5461(5) 0.41306(14) 0.0456(8) Uani 1 d . . .
H6A H 0.9553 0.6660 0.3987 0.055 Uiso 1 calc R . .
C2 C 0.87098(18) 0.1703(5) 0.40214(13) 0.0440(7) Uani 1 d . . .
H2B H 0.8596 0.0341 0.3800 0.053 Uiso 1 calc R . .
C8 C 1.1414(2) -0.2304(5) 0.32247(15) 0.0574(9) Uani 1 d . . .
H8A H 1.1402 -0.2860 0.2816 0.086 Uiso 1 calc R . .
H8B H 1.0950 -0.2906 0.3368 0.086 Uiso 1 calc R . .
H8C H 1.1914 -0.2797 0.3494 0.086 Uiso 1 calc R . .
C5 C 0.9004(2) 0.5717(6) 0.46686(14) 0.0574(9) Uani 1 d . . .
H5A H 0.9098 0.7093 0.4886 0.069 Uiso 1 calc R . .
C3 C 0.84540(19) 0.1981(6) 0.45673(14) 0.0544(9) Uani 1 d . . .
H3A H 0.8178 0.0791 0.4718 0.065 Uiso 1 calc R . .

loop_
_atom_site_aniso_label
_atom_site_aniso_U_11
_atom_site_aniso_U_22
_atom_site_aniso_U_33
_atom_site_aniso_U_23
_atom_site_aniso_U_13
_atom_site_aniso_U_12
P1 0.0366(5) 0.0361(5) 0.0300(4) 0.0022(3) 0.0129(3) 0.0005(3)
N2 0.0320(12) 0.0387(13) 0.0280(11) 0.0007(9) 0.0083(9) 0.0032(10)
C7 0.0326(15) 0.0350(16) 0.0429(16) 0.0047(13) 0.0034(12) 0.0044(12)
N1 0.0501(15) 0.0388(14) 0.0357(12) 0.0054(10) 0.0213(11) 0.0030(11)
C10 0.060(2) 0.067(2) 0.0385(17) 0.0020(16) -0.0040(15) 0.0085(17)
C4 0.068(2) 0.076(3) 0.0351(17) 0.0023(16) 0.0253(16) 0.0174(19)
C1 0.0300(14) 0.0444(16) 0.0320(14) 0.0019(13) 0.0095(11) 0.0077(12)
C9 0.0325(17) 0.053(2) 0.071(2) 0.0057(17) 0.0045(16) 0.0010(14)
C6 0.0497(18) 0.0465(19) 0.0422(16) -0.0016(14) 0.0133(14) 0.0059(14)
C2 0.0436(17) 0.0507(18) 0.0403(15) -0.0008(14) 0.0149(13) 0.0006(15)
C8 0.052(2) 0.0418(18) 0.072(2) 0.0060(17) -0.0009(17) 0.0077(15)
C5 0.073(2) 0.060(2) 0.0414(17) -0.0076(16) 0.0164(17) 0.0136(18)
C3 0.055(2) 0.068(2) 0.0467(18) 0.0117(17) 0.0254(16) 0.0056(17)

loop_
_atom_type_symbol
_atom_type_description
_atom_type_scat_dispersion_real
_atom_type_scat_dispersion_imag
_atom_type_scat_source
C C 0.0033 0.0016 'International Tables Vol C Tables 4.2.6.8 and 6.1.1.4'
H H 0.0000 0.0000 'International Tables Vol C Tables 4.2.6.8 and 6.1.1.4'
N N 0.0061 0.0033 'International Tables Vol C Tables 4.2.6.8 and 6.1.1.4'
P P 0.1023 0.0942 'International Tables Vol C Tables 4.2.6.8 and 6.1.1.4'

loop_
_geom_angle_atom_site_label_1
_geom_angle_atom_site_label_2
_geom_angle_atom_site_label_3
_geom_angle
_geom_angle_site_symmetry_1
_geom_angle_site_symmetry_3
_geom_angle_publ_flag
N1 P1 N2 104.49(11) . 2_755 ?
N1 P1 N2 104.84(11) . . ?
N2 P1 N2 80.96(11) 2_755 . ?
N1 P1 P1 119.83(7) . 2_755 ?
N2 P1 P1 41.68(7) 2_755 2_755 ?
N2 P1 P1 41.46(7) . 2_755 ?
C7 N2 P1 124.87(18) . 2_755 ?
C7 N2 P1 124.47(18) . . ?
P1 N2 P1 96.86(11) 2_755 . ?
N2 C7 C10 107.9(2) . . ?
N2 C7 C9 107.8(2) . . ?
C10 C7 C9 110.2(3) . . ?
N2 C7 C8 111.2(2) . . ?
C10 C7 C8 109.8(2) . . ?
C9 C7 C8 109.9(2) . . ?
C1 N1 P1 125.06(19) . . ?
C5 C4 C3 120.0(3) . . ?
C6 C1 C2 118.6(2) . . ?
C6 C1 N1 119.7(3) . . ?
C2 C1 N1 121.7(3) . . ?
C5 C6 C1 120.4(3) . . ?
C3 C2 C1 120.0(3) . . ?
C4 C5 C6 120.5(3) . . ?
C4 C3 C2 120.4(3) . . ?

loop_
_geom_bond_atom_site_label_1
_geom_bond_atom_site_label_2
_geom_bond_distance
_geom_bond_site_symmetry_2
_geom_bond_publ_flag
P1 N1 1.689(2) . ?
P1 N2 1.723(2) 2_755 ?
P1 N2 1.730(2) . ?
P1 P1 2.5829(13) 2_755 ?
N2 C7 1.485(3) . ?
N2 P1 1.723(2) 2_755 ?
C7 C10 1.524(4) . ?
C7 C9 1.528(4) . ?
C7 C8 1.527(4) . ?
N1 C1 1.411(3) . ?
C4 C5 1.368(5) . ?
C4 C3 1.371(5) . ?
C1 C6 1.389(4) . ?
C1 C2 1.394(4) . ?
C6 C5 1.385(4) . ?
C2 C3 1.391(4) . ?
